data_2208778
loop_
_publ_author_name
'Barker, Bobby L.'
'Aubry, David'
'Fronczek, Frank R.'
'Watkins,Steven F.'
'Stanley, George G.'

_publ_section_title
;
 Hexakis(<i>N</i>,<i>N</i>-dimethylformamide-\k<i>O</i>)magnesium
 tetrachloromagnesate
;
_journal_coeditor_code AC2013
_journal_issue 5
_journal_name_full 'Acta Crystallographica Section E'
_journal_page_first m942
_journal_page_last m944
_journal_paper_doi 10.1107/S1600536806011123
_journal_volume 62
_journal_year 2006
_chemical_formula_iupac '[Mg (C3 H7 N O)6] [Mg Cl4]'
_chemical_formula_moiety 'C18 H42 Mg N6 O6 2+, Cl4 Mg 2-'
_chemical_formula_sum 'C18 H42 Cl4 Mg2 N6 O6'
_chemical_formula_weight 629
_chemical_name_systematic
;
Hexakis(dimethylformamide-\kO)magnesium tetrachloromagnesium
;
_space_group_IT_number 4
_symmetry_cell_setting monoclinic
_symmetry_space_group_name_Hall 'P 2yb'
_symmetry_space_group_name_H-M 'P 1 21 1'
_audit_creation_method 'WinGX routine CIF_UPDATE'
_cell_angle_alpha 90
_cell_angle_beta 90.717(15)
_cell_angle_gamma 90
_cell_formula_units_Z 4
_cell_length_a 13.905(2)
_cell_length_b 12.108(3)
_cell_length_c 19.079(3)
_cell_measurement_reflns_used 7510
_cell_measurement_temperature 120
_cell_measurement_theta_max 27.5
_cell_measurement_theta_min 2.5
_cell_volume 3211.9(10)
_computing_cell_refinement 'DENZO and SCALEPACK (Otwinowski & Minor, 1997)'
_computing_data_collection 'COLLECT (Nonius, 2000)'
_computing_data_reduction 'DENZO and SCALEPACK'
_computing_molecular_graphics 'ORTEP-3 (Farrugia, 1997)'
_computing_publication_material SHELXL97
_computing_structure_refinement 'SHELXL97 (Sheldrick, 1997)'
_computing_structure_solution 'Please specify'
_diffrn_measured_fraction_theta_full 0.998
_diffrn_measured_fraction_theta_max 0.995
_diffrn_measurement_device 'Nonius KappaCCD (with an Oxford Cryosystems Cryostream cooler)'
_diffrn_measurement_method '\w scans with \k offsets'
_diffrn_radiation_type MoK\a
_diffrn_radiation_wavelength 0.71073
_diffrn_reflns_av_R_equivalents 0.0364
_diffrn_reflns_limit_h_max 18
_diffrn_reflns_limit_h_min -18
_diffrn_reflns_limit_k_max 15
_diffrn_reflns_limit_k_min -15
_diffrn_reflns_limit_l_max 24
_diffrn_reflns_limit_l_min -24
_diffrn_reflns_number 45159
_diffrn_reflns_theta_full 25
_diffrn_reflns_theta_max 27.49
_diffrn_reflns_theta_min 2.57
_diffrn_standards_decay_% <2
_diffrn_standards_number 0
_exptl_absorpt_coefficient_mu 0.447
_exptl_absorpt_correction_T_max 0.956
_exptl_absorpt_correction_T_min 0.929
_exptl_absorpt_correction_type multi-scan
_exptl_absorpt_process_details '(SCALEPACK; Otwinowski & Minor 1997)'
_exptl_crystal_colour colorless
_exptl_crystal_density_diffrn 1.301
_exptl_crystal_density_method 'not measured'
_exptl_crystal_description fragment
_exptl_crystal_F_000 1328
_exptl_crystal_size_max 0.35
_exptl_crystal_size_mid 0.25
_exptl_crystal_size_min 0.1
_refine_diff_density_max 0.261
_refine_diff_density_min -0.23
_refine_ls_extinction_method none
_refine_ls_goodness_of_fit_ref 1.02
_refine_ls_hydrogen_treatment constr
_refine_ls_matrix_type full
_refine_ls_number_parameters 673
_refine_ls_number_reflns 7677
_refine_ls_number_restraints 1
_refine_ls_restrained_S_all 1.02
_refine_ls_R_factor_gt 0.0347
_refine_ls_shift/su_max 0.001
_refine_ls_structure_factor_coef Fsqd
_refine_ls_weighting_details 'calc w=1/[\s^2^(Fo^2^)+(0.0276P)^2^+0.1249P] where P=(Fo^2^+2Fc^2^)/3'
_refine_ls_weighting_scheme calc
_refine_ls_wR_factor_ref 0.0679
_reflns_number_gt 5986
_reflns_number_total 7677
_reflns_threshold_expression I>2\s(I)
_cod_data_source_file ac2013.cif
_cod_data_source_block I
_cod_depositor_comments
;
The following automatic conversions were performed:
'_symmetry_cell_setting' value 'Monoclinic' changed to 'monoclinic'
according to '/home/saulius/struct/CIF-dictionaries/cif_core.dic'
dictionary named 'cif_core.dic' version 2.4.1 from 2010-06-29.

Automatic conversion script
Id: cif_fix_enum 1527 2010-12-29 10:47:43Z saulius 

The following automatic conversions were performed:

'_symmetry_cell_setting' value 'Monoclinic' changed to 'monoclinic'
according to /home/saulius/struct/CIF-dictionaries/cif_core.dic
dictionary named 'cif_core.dic' version 2.4.1 from 2010-06-29.

Automatic conversion script
Id: cif_fix_values 1715 2011-07-08 13:25:40Z adriana 
;
_cod_original_sg_symbol_Hall 'P 2ybc'
_cod_original_sg_symbol_H-M 'P 21'
_cod_database_code 2208778
_cod_database_fobs_code 2208778

loop_
_symmetry_equiv_pos_as_xyz
'x, y, z'
'-x, y+1/2, -z'

loop_
_atom_site_type_symbol
_atom_site_label
_atom_site_fract_x
_atom_site_fract_y
_atom_site_fract_z
_atom_site_U_iso_or_equiv
_atom_site_adp_type
_atom_site_calc_flag
_atom_site_refinement_flags
_atom_site_occupancy
C C1 0.7196(2) 0.2954(3) 0.41036(14) 0.0227(7) Uani d . 1
H H1 0.7171 0.2214 0.3938 0.027 Uiso calc R 1
C C2 0.8315(2) 0.5855(3) 0.29553(15) 0.0257(7) Uani d . 1
H H2 0.8031 0.5804 0.3404 0.031 Uiso calc R 1
C C3 0.8060(2) 0.4019(3) 0.10987(14) 0.0251(7) Uani d . 1
H H3 0.8039 0.4785 0.1208 0.03 Uiso calc R 1
C C4 0.6483(2) 0.1565(3) 0.22322(15) 0.0322(8) Uani d . 1
H H4 0.6108 0.2112 0.1999 0.039 Uiso calc R 1
C C5 0.5867(2) 0.4604(3) 0.20265(15) 0.0265(7) Uani d . 1
H H5 0.6221 0.5111 0.1751 0.032 Uiso calc R 1
C C6 0.9259(2) 0.1936(3) 0.31337(14) 0.0267(7) Uani d . 1
H H6 0.8767 0.1415 0.3227 0.032 Uiso calc R 1
C C7 0.8651(2) 1.4998(3) 0.81427(14) 0.0222(7) Uani d . 1
H H7 0.8063 1.5388 0.8191 0.027 Uiso calc R 1
C C8 0.8643(2) 1.1921(3) 0.65451(14) 0.0264(7) Uani d . 1
H H8 0.8618 1.1323 0.6867 0.032 Uiso calc R 1
C C9 0.5895(2) 1.1678(3) 0.68706(14) 0.0215(7) Uani d . 1
H H9 0.6399 1.1253 0.6674 0.026 Uiso calc R 1
C C10 0.6385(2) 1.3112(3) 0.89857(15) 0.0280(7) Uani d . 1
H H10 0.6395 1.2337 0.8909 0.034 Uiso calc R 1
C C11 0.8475(2) 1.1500(3) 0.84557(14) 0.0217(7) Uani d . 1
H H11 0.8808 1.2077 0.8693 0.026 Uiso calc R 1
C C12 0.6128(2) 1.4838(3) 0.67797(15) 0.0261(7) Uani d . 1
H H12 0.5675 1.426 0.6709 0.031 Uiso calc R 1
C C13 0.6964(2) 0.4241(3) 0.50595(15) 0.0309(8) Uani d . 1
H H13A 0.728 0.4749 0.4736 0.046 Uiso calc R 1
H H13B 0.7313 0.4237 0.5509 0.046 Uiso calc R 1
H H13C 0.63 0.4482 0.5133 0.046 Uiso calc R 1
C C14 0.6664(2) 0.2227(3) 0.52163(15) 0.0301(8) Uani d . 1
H H14A 0.6713 0.1527 0.4961 0.045 Uiso calc R 1
H H14B 0.5997 0.2342 0.5359 0.045 Uiso calc R 1
H H14C 0.7082 0.2202 0.5633 0.045 Uiso calc R 1
C C15 0.8675(3) 0.7769(3) 0.32168(16) 0.0372(8) Uani d . 1
H H15A 0.8372 0.7584 0.3662 0.056 Uiso calc R 1
H H15B 0.83 0.8344 0.2978 0.056 Uiso calc R 1
H H15C 0.933 0.8038 0.3307 0.056 Uiso calc R 1
C C16 0.9150(3) 0.6931(3) 0.20975(17) 0.0490(11) Uani d . 1
H H16A 0.9334 0.6205 0.1915 0.074 Uiso calc R 1
H H16B 0.9723 0.7398 0.2143 0.074 Uiso calc R 1
H H16C 0.8689 0.7279 0.1774 0.074 Uiso calc R 1
C C17 0.8497(2) 0.4547(3) -0.00859(15) 0.0348(8) Uani d . 1
H H17A 0.8457 0.5289 0.0116 0.052 Uiso calc R 1
H H17B 0.8034 0.4481 -0.0475 0.052 Uiso calc R 1
H H17C 0.9149 0.4419 -0.0258 0.052 Uiso calc R 1
C C18 0.8335(2) 0.2570(3) 0.02598(15) 0.0310(8) Uani d . 1
H H18A 0.818 0.2111 0.0666 0.047 Uiso calc R 1
H H18B 0.8988 0.2403 0.0105 0.047 Uiso calc R 1
H H18C 0.7877 0.2416 -0.0122 0.047 Uiso calc R 1
C C19 0.5446(3) 0.0205(4) 0.16736(17) 0.0452(10) Uani d . 1
H H19A 0.5137 0.0866 0.1478 0.068 Uiso calc R 1
H H19B 0.4977 -0.0212 0.1947 0.068 Uiso calc R 1
H H19C 0.5682 -0.0258 0.1291 0.068 Uiso calc R 1
C C20 0.6821(4) -0.0339(4) 0.2432(3) 0.0737(15) Uani d . 1
H H20A 0.7411 -0.0024 0.2635 0.111 Uiso calc R 1
H H20B 0.6988 -0.0878 0.207 0.111 Uiso calc R 1
H H20C 0.6456 -0.0707 0.2801 0.111 Uiso calc R 1
C C21 0.4344(2) 0.3796(3) 0.23331(17) 0.0351(8) Uani d . 1
H H21A 0.4756 0.3356 0.2646 0.053 Uiso calc R 1
H H21B 0.399 0.3304 0.2013 0.053 Uiso calc R 1
H H21C 0.3886 0.422 0.2612 0.053 Uiso calc R 1
C C22 0.4440(3) 0.5263(3) 0.14236(16) 0.0393(9) Uani d . 1
H H22A 0.491 0.5733 0.1189 0.059 Uiso calc R 1
H H22B 0.3974 0.5726 0.1668 0.059 Uiso calc R 1
H H22C 0.4103 0.4806 0.1075 0.059 Uiso calc R 1
C C23 1.0927(3) 0.2477(3) 0.32209(19) 0.0449(10) Uani d . 1
H H23A 1.0657 0.3191 0.3076 0.067 Uiso calc R 1
H H23B 1.1356 0.2202 0.2857 0.067 Uiso calc R 1
H H23C 1.1289 0.2568 0.3661 0.067 Uiso calc R 1
C C24 1.0394(2) 0.0631(3) 0.36463(16) 0.0326(8) Uani d . 1
H H24A 0.9806 0.0202 0.372 0.049 Uiso calc R 1
H H24B 1.0717 0.0761 0.4098 0.049 Uiso calc R 1
H H24C 1.0823 0.022 0.3337 0.049 Uiso calc R 1
C C25 1.0383(2) 1.4967(3) 0.82623(18) 0.0353(8) Uani d . 1
H H25A 1.0538 1.4601 0.8708 0.053 Uiso calc R 1
H H25B 1.088 1.5515 0.8158 0.053 Uiso calc R 1
H H25C 1.0356 1.4416 0.7886 0.053 Uiso calc R 1
C C26 0.9455(3) 1.6619(3) 0.86089(17) 0.0364(8) Uani d . 1
H H26A 0.8796 1.6905 0.8611 0.055 Uiso calc R 1
H H26B 0.9859 1.7104 0.8325 0.055 Uiso calc R 1
H H26C 0.9709 1.6594 0.909 0.055 Uiso calc R 1
C C27 0.9261(3) 1.2662(4) 0.54552(16) 0.0446(10) Uani d . 1
H H27A 0.8965 1.2402 0.5017 0.067 Uiso calc R 1
H H27B 0.9941 1.2832 0.5377 0.067 Uiso calc R 1
H H27C 0.8929 1.3329 0.5614 0.067 Uiso calc R 1
C C28 0.9673(3) 1.0755(3) 0.58489(18) 0.0402(9) Uani d . 1
H H28A 0.9639 1.0281 0.6264 0.06 Uiso calc R 1
H H28B 1.0348 1.0897 0.5738 0.06 Uiso calc R 1
H H28C 0.9357 1.0386 0.5451 0.06 Uiso calc R 1
C C29 0.4197(2) 1.2044(3) 0.69692(16) 0.0335(8) Uani d . 1
H H29A 0.4411 1.2478 0.7376 0.05 Uiso calc R 1
H H29B 0.3687 1.1534 0.711 0.05 Uiso calc R 1
H H29C 0.3949 1.2543 0.6605 0.05 Uiso calc R 1
C C30 0.4786(3) 1.0575(3) 0.61658(16) 0.0336(8) Uani d . 1
H H30A 0.538 1.0195 0.6036 0.05 Uiso calc R 1
H H30B 0.4501 1.0928 0.575 0.05 Uiso calc R 1
H H30C 0.4331 1.0039 0.6357 0.05 Uiso calc R 1
C C31 0.5669(3) 1.2681(3) 1.00996(16) 0.0426(9) Uani d . 1
H H31A 0.5802 1.1927 0.9943 0.064 Uiso calc R 1
H H31B 0.4974 1.2777 1.0155 0.064 Uiso calc R 1
H H31C 0.5996 1.2814 1.055 0.064 Uiso calc R 1
C C32 0.5930(2) 1.4634(3) 0.97480(16) 0.0319(8) Uani d . 1
H H32A 0.6195 1.5076 0.9366 0.048 Uiso calc R 1
H H32B 0.6286 1.4792 1.0183 0.048 Uiso calc R 1
H H32C 0.525 1.4819 0.9808 0.048 Uiso calc R 1
C C33 0.9445(2) 1.0214(3) 0.91339(17) 0.0357(8) Uani d . 1
H H33A 0.9753 1.0896 0.9299 0.053 Uiso calc R 1
H H33B 0.9932 0.9723 0.8936 0.053 Uiso calc R 1
H H33C 0.9133 0.9845 0.9528 0.053 Uiso calc R 1
C C34 0.8256(3) 0.9547(3) 0.82497(18) 0.0397(9) Uani d . 1
H H34A 0.7817 0.9188 0.8577 0.06 Uiso calc R 1
H H34B 0.8743 0.9015 0.81 0.06 Uiso calc R 1
H H34C 0.7893 0.9811 0.784 0.06 Uiso calc R 1
C C35 0.6597(3) 1.6713(3) 0.6623(2) 0.0445(10) Uani d . 1
H H35A 0.6821 1.6748 0.7112 0.067 Uiso calc R 1
H H35B 0.629 1.7414 0.6494 0.067 Uiso calc R 1
H H35C 0.7146 1.6579 0.6317 0.067 Uiso calc R 1
C C36 0.5015(3) 1.6054(3) 0.61609(19) 0.0461(10) Uani d . 1
H H36A 0.463 1.5378 0.613 0.069 Uiso calc R 1
H H36B 0.5164 1.6313 0.5688 0.069 Uiso calc R 1
H H36C 0.4653 1.6624 0.6408 0.069 Uiso calc R 1
Cl Cl1 0.74143(6) 0.94684(7) 0.61804(4) 0.02643(17) Uani d . 1
Cl Cl2 0.56361(6) 0.85070(8) 0.47790(5) 0.0446(2) Uani d . 1
Cl Cl3 0.79950(6) 0.70140(7) 0.49709(4) 0.0337(2) Uani d . 1
Cl Cl4 0.79452(6) 0.99595(7) 0.42590(4) 0.0358(2) Uani d . 1
Cl Cl5 0.69110(6) 0.72206(7) 0.91204(4) 0.03189(19) Uani d . 1
Cl Cl6 0.71020(6) 0.98827(7) 1.01735(4) 0.0362(2) Uani d . 1
Cl Cl7 0.66686(7) 0.71025(8) 1.11072(4) 0.0464(2) Uani d . 1
Cl Cl8 0.90956(6) 0.77548(7) 1.03258(4) 0.02854(18) Uani d . 1
Mg Mg1 0.77048(7) 0.34865(9) 0.26369(5) 0.0222(2) Uani d . 1
Mg Mg2 0.73836(7) 1.32107(8) 0.75729(5) 0.0210(2) Uani d . 1
Mg Mg3 0.72522(7) 0.87406(8) 0.50494(5) 0.0218(2) Uani d . 1
Mg Mg4 0.74307(7) 0.80002(9) 1.01856(5) 0.0244(2) Uani d . 1
N N1 0.69617(18) 0.3133(2) 0.47637(11) 0.0233(6) Uani d . 1
N N2 0.87117(18) 0.6799(2) 0.27807(11) 0.0233(6) Uani d . 1
N N3 0.82734(18) 0.3726(2) 0.04525(11) 0.0231(6) Uani d . 1
N N4 0.6246(2) 0.0530(2) 0.21246(13) 0.0313(7) Uani d . 1
N N5 0.49349(18) 0.4552(2) 0.19284(12) 0.0257(6) Uani d . 1
N N6 1.01466(19) 0.1687(2) 0.33238(12) 0.0275(6) Uani d . 1
N N7 0.94572(18) 1.5513(2) 0.83131(12) 0.0236(6) Uani d . 1
N N8 0.91861(18) 1.1804(2) 0.59891(13) 0.0298(7) Uani d . 1
N N9 0.50044(18) 1.1419(2) 0.66970(12) 0.0244(6) Uani d . 1
N N10 0.60194(18) 1.3466(2) 0.95799(12) 0.0257(6) Uani d . 1
N N11 0.87269(18) 1.0478(2) 0.85963(12) 0.0231(6) Uani d . 1
N N12 0.59102(19) 1.5824(2) 0.65442(13) 0.0265(6) Uani d . 1
O O1 0.74461(15) 0.36827(18) 0.36835(10) 0.0282(5) Uani d . 1
O O2 0.82860(16) 0.50255(19) 0.25731(10) 0.0304(5) Uani d . 1
O O3 0.78873(16) 0.33448(19) 0.15719(10) 0.0317(5) Uani d . 1
O O4 0.71564(15) 0.18888(17) 0.26131(10) 0.0254(5) Uani d . 1
O O5 0.63180(16) 0.40271(19) 0.24605(11) 0.0311(5) Uani d . 1
O O6 0.90270(15) 0.28161(19) 0.28383(10) 0.0302(5) Uani d . 1
O O7 0.86158(15) 1.40273(18) 0.79214(10) 0.0243(5) Uani d . 1
O O8 0.81567(15) 1.27627(19) 0.66794(10) 0.0281(5) Uani d . 1
O O9 0.61223(15) 1.24448(18) 0.72763(9) 0.0250(5) Uani d . 1
O O10 0.67198(15) 1.37135(18) 0.85166(10) 0.0256(5) Uani d . 1
O O11 0.78276(15) 1.17601(17) 0.80318(10) 0.0258(5) Uani d . 1
O O12 0.68966(15) 1.46176(18) 0.70919(10) 0.0260(5) Uani d . 1

loop_
_atom_site_aniso_label
_atom_site_aniso_U_11
_atom_site_aniso_U_22
_atom_site_aniso_U_33
_atom_site_aniso_U_12
_atom_site_aniso_U_13
_atom_site_aniso_U_23
C1 0.0211(16) 0.0261(18) 0.0209(15) 0.0023(14) -0.0029(12) 0.0003(13)
C2 0.0236(18) 0.032(2) 0.0215(16) 0.0056(15) 0.0016(13) 0.0028(14)
C3 0.0239(18) 0.0267(18) 0.0246(16) -0.0045(14) 0.0000(12) -0.0035(14)
C4 0.037(2) 0.036(2) 0.0229(16) 0.0010(17) -0.0008(14) 0.0022(15)
C5 0.0311(19) 0.0236(18) 0.0247(16) 0.0007(15) 0.0030(13) -0.0004(13)
C6 0.0251(19) 0.034(2) 0.0212(15) -0.0022(16) 0.0010(12) -0.0033(14)
C7 0.0257(18) 0.0208(18) 0.0199(14) -0.0002(15) 0.0016(12) 0.0009(13)
C8 0.0214(17) 0.035(2) 0.0228(16) -0.0061(16) -0.0019(12) -0.0042(14)
C9 0.0240(18) 0.0212(17) 0.0195(15) 0.0022(14) 0.0044(12) 0.0059(13)
C10 0.0287(19) 0.0252(19) 0.0302(17) -0.0026(15) -0.0005(14) -0.0064(14)
C11 0.0251(18) 0.0222(18) 0.0177(14) -0.0015(14) 0.0039(12) -0.0016(13)
C12 0.032(2) 0.0201(18) 0.0258(15) -0.0016(15) 0.0005(13) 0.0005(13)
C13 0.036(2) 0.033(2) 0.0235(16) -0.0004(16) 0.0024(14) -0.0026(14)
C14 0.0307(19) 0.037(2) 0.0227(16) 0.0005(16) 0.0015(13) 0.0096(14)
C15 0.053(2) 0.0265(19) 0.0320(17) 0.0043(18) 0.0054(16) -0.0038(15)
C16 0.075(3) 0.038(2) 0.0344(19) -0.021(2) 0.0251(18) -0.0081(17)
C17 0.034(2) 0.046(2) 0.0246(16) -0.0081(18) 0.0021(13) 0.0099(16)
C18 0.031(2) 0.036(2) 0.0253(16) 0.0020(16) 0.0007(13) -0.0025(14)
C19 0.034(2) 0.060(3) 0.041(2) -0.012(2) -0.0086(16) -0.0141(19)
C20 0.090(4) 0.032(3) 0.098(3) -0.014(3) -0.049(3) 0.005(2)
C21 0.0273(19) 0.038(2) 0.0395(18) -0.0027(17) 0.0005(14) 0.0022(16)
C22 0.036(2) 0.048(2) 0.0336(18) 0.0140(19) -0.0047(15) 0.0056(16)
C23 0.033(2) 0.041(2) 0.060(2) -0.0093(18) -0.0094(17) 0.0130(19)
C24 0.034(2) 0.032(2) 0.0318(18) 0.0038(16) -0.0025(14) 0.0031(15)
C25 0.028(2) 0.029(2) 0.049(2) 0.0007(17) -0.0058(15) -0.0020(17)
C26 0.039(2) 0.029(2) 0.0413(19) -0.0061(17) 0.0083(15) -0.0127(16)
C27 0.030(2) 0.071(3) 0.0322(18) 0.005(2) 0.0060(14) 0.0052(19)
C28 0.030(2) 0.046(2) 0.045(2) -0.0004(18) 0.0066(16) -0.0164(17)
C29 0.0230(18) 0.041(2) 0.0366(18) 0.0016(17) -0.0001(13) -0.0037(16)
C30 0.041(2) 0.030(2) 0.0293(17) -0.0114(17) -0.0014(14) -0.0058(14)
C31 0.050(2) 0.043(2) 0.0353(19) -0.008(2) 0.0130(16) 0.0002(17)
C32 0.035(2) 0.029(2) 0.0317(17) 0.0073(16) 0.0017(14) -0.0055(14)
C33 0.030(2) 0.037(2) 0.0395(18) -0.0028(17) -0.0059(15) 0.0145(16)
C34 0.045(2) 0.0236(19) 0.050(2) -0.0010(18) -0.0105(17) 0.0050(16)
C35 0.045(2) 0.026(2) 0.063(2) -0.0001(18) 0.0156(18) 0.0079(18)
C36 0.048(3) 0.048(3) 0.042(2) 0.016(2) -0.0143(18) 0.0055(18)
Cl1 0.0306(4) 0.0239(4) 0.0248(4) 0.0004(4) 0.0017(3) -0.0036(3)
Cl2 0.0257(5) 0.0494(6) 0.0584(5) -0.0019(4) -0.0066(4) -0.0119(5)
Cl3 0.0468(5) 0.0226(4) 0.0319(4) 0.0087(4) 0.0050(3) -0.0003(3)
Cl4 0.0527(6) 0.0246(5) 0.0305(4) -0.0026(4) 0.0132(4) 0.0031(3)
Cl5 0.0334(5) 0.0309(5) 0.0313(4) -0.0042(4) -0.0016(3) 0.0002(3)
Cl6 0.0408(5) 0.0233(4) 0.0447(5) 0.0050(4) 0.0030(4) -0.0005(4)
Cl7 0.0564(6) 0.0444(6) 0.0389(5) -0.0129(5) 0.0178(4) 0.0080(4)
Cl8 0.0272(4) 0.0331(5) 0.0254(4) 0.0037(4) 0.0009(3) 0.0000(3)
Mg1 0.0247(6) 0.0239(6) 0.0180(5) -0.0021(5) 0.0010(4) 0.0024(4)
Mg2 0.0241(6) 0.0203(6) 0.0184(5) 0.0015(4) -0.0014(4) 0.0003(4)
Mg3 0.0241(6) 0.0194(6) 0.0219(5) 0.0007(5) 0.0015(4) -0.0009(4)
Mg4 0.0256(6) 0.0224(6) 0.0253(5) -0.0003(5) 0.0037(4) 0.0027(4)
N1 0.0262(15) 0.0258(15) 0.0180(12) 0.0021(12) 0.0021(10) 0.0031(10)
N2 0.0291(15) 0.0221(15) 0.0188(12) -0.0003(12) 0.0034(10) -0.0015(10)
N3 0.0236(15) 0.0291(16) 0.0165(12) -0.0011(12) 0.0001(9) 0.0040(11)
N4 0.0298(17) 0.0332(18) 0.0309(15) -0.0117(14) -0.0039(12) -0.0046(12)
N5 0.0242(15) 0.0268(15) 0.0261(13) 0.0024(13) -0.0002(10) 0.0016(11)
N6 0.0258(15) 0.0286(16) 0.0280(14) -0.0021(13) -0.0004(11) 0.0004(12)
N7 0.0263(15) 0.0219(15) 0.0226(13) -0.0003(12) 0.0012(11) -0.0009(11)
N8 0.0220(15) 0.0392(18) 0.0283(14) -0.0009(13) 0.0022(11) -0.0066(12)
N9 0.0251(16) 0.0258(15) 0.0224(13) -0.0027(12) 0.0023(10) -0.0024(11)
N10 0.0249(15) 0.0276(16) 0.0247(13) -0.0016(12) 0.0032(10) -0.0023(11)
N11 0.0212(15) 0.0201(15) 0.0280(13) 0.0005(12) -0.0014(10) 0.0041(11)
N12 0.0300(16) 0.0228(15) 0.0268(14) 0.0017(12) 0.0026(11) 0.0030(11)
O1 0.0352(13) 0.0292(13) 0.0202(10) -0.0051(11) 0.0032(9) 0.0049(9)
O2 0.0410(14) 0.0260(13) 0.0243(11) -0.0062(11) 0.0044(9) 0.0023(10)
O3 0.0384(14) 0.0369(14) 0.0198(10) -0.0086(11) 0.0046(9) 0.0023(10)
O4 0.0289(13) 0.0253(13) 0.0221(10) -0.0042(10) -0.0044(9) -0.0006(9)
O5 0.0294(13) 0.0315(13) 0.0325(12) 0.0030(11) -0.0032(9) 0.0076(10)
O6 0.0284(13) 0.0304(14) 0.0318(11) 0.0007(11) -0.0015(9) 0.0037(10)
O7 0.0270(13) 0.0221(12) 0.0238(10) -0.0005(10) -0.0012(9) 0.0005(9)
O8 0.0283(12) 0.0336(14) 0.0222(10) 0.0038(11) -0.0002(9) -0.0051(10)
O9 0.0296(13) 0.0232(12) 0.0222(10) -0.0011(10) -0.0025(9) -0.0020(9)
O10 0.0274(12) 0.0268(13) 0.0227(10) 0.0001(10) 0.0005(9) -0.0015(9)
O11 0.0264(12) 0.0228(12) 0.0280(11) 0.0046(10) -0.0023(9) 0.0038(9)
O12 0.0248(12) 0.0263(13) 0.0267(11) 0.0027(10) -0.0036(9) 0.0029(9)

loop_
_atom_type_symbol
_atom_type_description
_atom_type_scat_dispersion_real
_atom_type_scat_dispersion_imag
_atom_type_scat_source
C C 0.0033 0.0016 'International Tables Vol C Tables 4.2.6.8 and 6.1.1.4'
H H 0 0 'International Tables Vol C Tables 4.2.6.8 and 6.1.1.4'
Cl Cl 0.1484 0.1585 'International Tables Vol C Tables 4.2.6.8 and 6.1.1.4'
Mg Mg 0.0486 0.0363 'International Tables Vol C Tables 4.2.6.8 and 6.1.1.4'
N N 0.0061 0.0033 'International Tables Vol C Tables 4.2.6.8 and 6.1.1.4'
O O 0.0106 0.006 'International Tables Vol C Tables 4.2.6.8 and 6.1.1.4'

loop_
_geom_angle_atom_site_label_1
_geom_angle_atom_site_label_2
_geom_angle_atom_site_label_3
_geom_angle
_geom_angle_publ_flag
O1 C1 N1 124.8(3) ?
O1 C1 H1 117.6 ?
N1 C1 H1 117.6 ?
O2 C2 N2 124.4(3) ?
O2 C2 H2 117.8 ?
N2 C2 H2 117.8 ?
O3 C3 N3 123.3(3) ?
O3 C3 H3 118.4 ?
N3 C3 H3 118.4 ?
O4 C4 N4 125.4(3) ?
O4 C4 H4 117.3 ?
N4 C4 H4 117.3 ?
O5 C5 N5 123.8(3) ?
O5 C5 H5 118.1 ?
N5 C5 H5 118.1 ?
O6 C6 N6 123.8(3) ?
O6 C6 H6 118.1 ?
N6 C6 H6 118.1 ?
O7 C7 N7 123.9(3) ?
O7 C7 H7 118.1 ?
N7 C7 H7 118.1 ?
O8 C8 N8 124.7(3) ?
O8 C8 H8 117.7 ?
N8 C8 H8 117.7 ?
O9 C9 N9 124.3(3) ?
O9 C9 H9 117.8 ?
N9 C9 H9 117.8 ?
O10 C10 N10 125.3(3) ?
O10 C10 H10 117.4 ?
N10 C10 H10 117.4 ?
O11 C11 N11 124.2(3) ?
O11 C11 H11 117.9 ?
N11 C11 H11 117.9 ?
O12 C12 N12 123.5(3) ?
O12 C12 H12 118.2 ?
N12 C12 H12 118.2 ?
N1 C13 H13A 109.5 ?
N1 C13 H13B 109.5 ?
H13A C13 H13B 109.5 ?
N1 C13 H13C 109.5 ?
H13A C13 H13C 109.5 ?
H13B C13 H13C 109.5 ?
N1 C14 H14A 109.5 ?
N1 C14 H14B 109.5 ?
H14A C14 H14B 109.5 ?
N1 C14 H14C 109.5 ?
H14A C14 H14C 109.5 ?
H14B C14 H14C 109.5 ?
N2 C15 H15A 109.5 ?
N2 C15 H15B 109.5 ?
H15A C15 H15B 109.5 ?
N2 C15 H15C 109.5 ?
H15A C15 H15C 109.5 ?
H15B C15 H15C 109.5 ?
N2 C16 H16A 109.5 ?
N2 C16 H16B 109.5 ?
H16A C16 H16B 109.5 ?
N2 C16 H16C 109.5 ?
H16A C16 H16C 109.5 ?
H16B C16 H16C 109.5 ?
N3 C17 H17A 109.5 ?
N3 C17 H17B 109.5 ?
H17A C17 H17B 109.5 ?
N3 C17 H17C 109.5 ?
H17A C17 H17C 109.5 ?
H17B C17 H17C 109.5 ?
N3 C18 H18A 109.5 ?
N3 C18 H18B 109.5 ?
H18A C18 H18B 109.5 ?
N3 C18 H18C 109.5 ?
H18A C18 H18C 109.5 ?
H18B C18 H18C 109.5 ?
N4 C19 H19A 109.5 ?
N4 C19 H19B 109.5 ?
H19A C19 H19B 109.5 ?
N4 C19 H19C 109.5 ?
H19A C19 H19C 109.5 ?
H19B C19 H19C 109.5 ?
N4 C20 H20A 109.5 ?
N4 C20 H20B 109.5 ?
H20A C20 H20B 109.5 ?
N4 C20 H20C 109.5 ?
H20A C20 H20C 109.5 ?
H20B C20 H20C 109.5 ?
N5 C21 H21A 109.5 ?
N5 C21 H21B 109.5 ?
H21A C21 H21B 109.5 ?
N5 C21 H21C 109.5 ?
H21A C21 H21C 109.5 ?
H21B C21 H21C 109.5 ?
N5 C22 H22A 109.5 ?
N5 C22 H22B 109.5 ?
H22A C22 H22B 109.5 ?
N5 C22 H22C 109.5 ?
H22A C22 H22C 109.5 ?
H22B C22 H22C 109.5 ?
N6 C23 H23A 109.5 ?
N6 C23 H23B 109.5 ?
H23A C23 H23B 109.5 ?
N6 C23 H23C 109.5 ?
H23A C23 H23C 109.5 ?
H23B C23 H23C 109.5 ?
N6 C24 H24A 109.5 ?
N6 C24 H24B 109.5 ?
H24A C24 H24B 109.5 ?
N6 C24 H24C 109.5 ?
H24A C24 H24C 109.5 ?
H24B C24 H24C 109.5 ?
N7 C25 H25A 109.5 ?
N7 C25 H25B 109.5 ?
H25A C25 H25B 109.5 ?
N7 C25 H25C 109.5 ?
H25A C25 H25C 109.5 ?
H25B C25 H25C 109.5 ?
N7 C26 H26A 109.5 ?
N7 C26 H26B 109.5 ?
H26A C26 H26B 109.5 ?
N7 C26 H26C 109.5 ?
H26A C26 H26C 109.5 ?
H26B C26 H26C 109.5 ?
N8 C27 H27A 109.5 ?
N8 C27 H27B 109.5 ?
H27A C27 H27B 109.5 ?
N8 C27 H27C 109.5 ?
H27A C27 H27C 109.5 ?
H27B C27 H27C 109.5 ?
N8 C28 H28A 109.5 ?
N8 C28 H28B 109.5 ?
H28A C28 H28B 109.5 ?
N8 C28 H28C 109.5 ?
H28A C28 H28C 109.5 ?
H28B C28 H28C 109.5 ?
N9 C29 H29A 109.5 ?
N9 C29 H29B 109.5 ?
H29A C29 H29B 109.5 ?
N9 C29 H29C 109.5 ?
H29A C29 H29C 109.5 ?
H29B C29 H29C 109.5 ?
N9 C30 H30A 109.5 ?
N9 C30 H30B 109.5 ?
H30A C30 H30B 109.5 ?
N9 C30 H30C 109.5 ?
H30A C30 H30C 109.5 ?
H30B C30 H30C 109.5 ?
N10 C31 H31A 109.5 ?
N10 C31 H31B 109.5 ?
H31A C31 H31B 109.5 ?
N10 C31 H31C 109.5 ?
H31A C31 H31C 109.5 ?
H31B C31 H31C 109.5 ?
N10 C32 H32A 109.5 ?
N10 C32 H32B 109.5 ?
H32A C32 H32B 109.5 ?
N10 C32 H32C 109.5 ?
H32A C32 H32C 109.5 ?
H32B C32 H32C 109.5 ?
N11 C33 H33A 109.5 ?
N11 C33 H33B 109.5 ?
H33A C33 H33B 109.5 ?
N11 C33 H33C 109.5 ?
H33A C33 H33C 109.5 ?
H33B C33 H33C 109.5 ?
N11 C34 H34A 109.5 ?
N11 C34 H34B 109.5 ?
H34A C34 H34B 109.5 ?
N11 C34 H34C 109.5 ?
H34A C34 H34C 109.5 ?
H34B C34 H34C 109.5 ?
N12 C35 H35A 109.5 ?
N12 C35 H35B 109.5 ?
H35A C35 H35B 109.5 ?
N12 C35 H35C 109.5 ?
H35A C35 H35C 109.5 ?
H35B C35 H35C 109.5 ?
N12 C36 H36A 109.5 ?
N12 C36 H36B 109.5 ?
H36A C36 H36B 109.5 ?
N12 C36 H36C 109.5 ?
H36A C36 H36C 109.5 ?
H36B C36 H36C 109.5 ?
O2 Mg1 O6 91.03(10) y
O2 Mg1 O1 91.54(9) y
O6 Mg1 O1 91.79(9) y
O2 Mg1 O3 87.90(9) y
O6 Mg1 O3 91.77(9) y
O1 Mg1 O3 176.40(11) y
O2 Mg1 O5 94.07(10) y
O6 Mg1 O5 174.78(11) y
O1 Mg1 O5 86.96(9) y
O3 Mg1 O5 89.53(9) y
O2 Mg1 O4 174.92(9) y
O6 Mg1 O4 87.90(10) y
O1 Mg1 O4 93.46(9) y
O3 Mg1 O4 87.17(9) y
O5 Mg1 O4 87.12(9) y
O12 Mg2 O11 177.49(10) y
O12 Mg2 O9 88.60(9) y
O11 Mg2 O9 89.00(9) y
O12 Mg2 O7 90.82(9) y
O11 Mg2 O7 91.62(9) y
O9 Mg2 O7 176.63(9) y
O12 Mg2 O8 91.20(9) y
O11 Mg2 O8 88.33(9) y
O9 Mg2 O8 95.95(9) y
O7 Mg2 O8 87.38(9) y
O12 Mg2 O10 89.81(9) y
O11 Mg2 O10 90.87(9) y
O9 Mg2 O10 89.10(9) y
O7 Mg2 O10 87.58(9) y
O8 Mg2 O10 174.87(10) y
Cl2 Mg3 Cl4 109.97(5) y
Cl2 Mg3 Cl3 107.74(5) y
Cl4 Mg3 Cl3 109.80(5) y
Cl2 Mg3 Cl1 109.47(5) y
Cl4 Mg3 Cl1 108.84(5) y
Cl3 Mg3 Cl1 111.01(5) y
Cl6 Mg4 Cl7 111.91(5) y
Cl6 Mg4 Cl8 108.60(5) y
Cl7 Mg4 Cl8 108.18(5) y
Cl6 Mg4 Cl5 109.11(5) y
Cl7 Mg4 Cl5 109.12(5) y
Cl8 Mg4 Cl5 109.91(5) y
C1 N1 C13 121.4(3) ?
C1 N1 C14 121.0(3) ?
C13 N1 C14 117.6(2) ?
C2 N2 C15 123.0(2) ?
C2 N2 C16 120.3(3) ?
C15 N2 C16 116.5(3) ?
C3 N3 C18 120.7(3) ?
C3 N3 C17 121.6(3) ?
C18 N3 C17 117.6(2) ?
C4 N4 C20 119.8(3) ?
C4 N4 C19 122.7(3) ?
C20 N4 C19 117.4(3) ?
C5 N5 C21 121.3(3) ?
C5 N5 C22 121.6(3) ?
C21 N5 C22 117.1(3) ?
C6 N6 C24 122.1(3) ?
C6 N6 C23 120.5(3) ?
C24 N6 C23 117.3(3) ?
C7 N7 C25 121.3(3) ?
C7 N7 C26 121.7(3) ?
C25 N7 C26 116.9(3) ?
C8 N8 C27 122.1(3) ?
C8 N8 C28 120.7(3) ?
C27 N8 C28 116.9(3) ?
C9 N9 C29 120.9(3) ?
C9 N9 C30 121.7(3) ?
C29 N9 C30 117.0(3) ?
C10 N10 C32 122.7(3) ?
C10 N10 C31 120.5(3) ?
C32 N10 C31 116.9(3) ?
C11 N11 C34 121.3(3) ?
C11 N11 C33 122.0(3) ?
C34 N11 C33 116.7(3) ?
C12 N12 C35 119.6(3) ?
C12 N12 C36 122.4(3) ?
C35 N12 C36 117.9(3) ?
C1 O1 Mg1 126.9(2) ?
C2 O2 Mg1 135.7(2) ?
C3 O3 Mg1 133.6(2) ?
C4 O4 Mg1 125.5(2) ?
C5 O5 Mg1 138.4(2) ?
C6 O6 Mg1 130.7(2) ?
C7 O7 Mg2 125.7(2) ?
C8 O8 Mg2 131.3(2) ?
C9 O9 Mg2 135.6(2) ?
C10 O10 Mg2 127.6(2) ?
C11 O11 Mg2 134.9(2) ?
C12 O12 Mg2 132.1(2) ?

loop_
_geom_bond_atom_site_label_1
_geom_bond_atom_site_label_2
_geom_bond_distance
_geom_bond_publ_flag
C1 O1 1.245(3) ?
C1 N1 1.323(3) ?
C1 H1 0.95 ?
C2 O2 1.241(4) ?
C2 N2 1.314(4) ?
C2 H2 0.95 ?
C3 O3 1.243(4) ?
C3 N3 1.320(4) ?
C3 H3 0.95 ?
C4 O4 1.242(4) ?
C4 N4 1.311(4) ?
C4 H4 0.95 ?
C5 O5 1.246(4) ?
C5 N5 1.309(4) ?
C5 H5 0.95 ?
C6 O6 1.246(4) ?
C6 N6 1.317(4) ?
C6 H6 0.95 ?
C7 O7 1.249(4) ?
C7 N7 1.320(4) ?
C7 H7 0.95 ?
C8 O8 1.251(4) ?
C8 N8 1.318(4) ?
C8 H8 0.95 ?
C9 O9 1.247(4) ?
C9 N9 1.316(4) ?
C9 H9 0.95 ?
C10 O10 1.248(4) ?
C10 N10 1.320(4) ?
C10 H10 0.95 ?
C11 O11 1.243(3) ?
C11 N11 1.313(4) ?
C11 H11 0.95 ?
C12 O12 1.246(4) ?
C12 N12 1.309(4) ?
C12 H12 0.95 ?
C13 N1 1.455(4) ?
C13 H13A 0.98 ?
C13 H13B 0.98 ?
C13 H13C 0.98 ?
C14 N1 1.459(4) ?
C14 H14A 0.98 ?
C14 H14B 0.98 ?
C14 H14C 0.98 ?
C15 N2 1.441(4) ?
C15 H15A 0.98 ?
C15 H15B 0.98 ?
C15 H15C 0.98 ?
C16 N2 1.455(4) ?
C16 H16A 0.98 ?
C16 H16B 0.98 ?
C16 H16C 0.98 ?
C17 N3 1.465(4) ?
C17 H17A 0.98 ?
C17 H17B 0.98 ?
C17 H17C 0.98 ?
C18 N3 1.450(4) ?
C18 H18A 0.98 ?
C18 H18B 0.98 ?
C18 H18C 0.98 ?
C19 N4 1.453(4) ?
C19 H19A 0.98 ?
C19 H19B 0.98 ?
C19 H19C 0.98 ?
C20 N4 1.442(5) ?
C20 H20A 0.98 ?
C20 H20B 0.98 ?
C20 H20C 0.98 ?
C21 N5 1.458(4) ?
C21 H21A 0.98 ?
C21 H21B 0.98 ?
C21 H21C 0.98 ?
C22 N5 1.458(4) ?
C22 H22A 0.98 ?
C22 H22B 0.98 ?
C22 H22C 0.98 ?
C23 N6 1.461(4) ?
C23 H23A 0.98 ?
C23 H23B 0.98 ?
C23 H23C 0.98 ?
C24 N6 1.458(4) ?
C24 H24A 0.98 ?
C24 H24B 0.98 ?
C24 H24C 0.98 ?
C25 N7 1.452(4) ?
C25 H25A 0.98 ?
C25 H25B 0.98 ?
C25 H25C 0.98 ?
C26 N7 1.453(4) ?
C26 H26A 0.98 ?
C26 H26B 0.98 ?
C26 H26C 0.98 ?
C27 N8 1.460(5) ?
C27 H27A 0.98 ?
C27 H27B 0.98 ?
C27 H27C 0.98 ?
C28 N8 1.465(4) ?
C28 H28A 0.98 ?
C28 H28B 0.98 ?
C28 H28C 0.98 ?
C29 N9 1.456(4) ?
C29 H29A 0.98 ?
C29 H29B 0.98 ?
C29 H29C 0.98 ?
C30 N9 1.468(4) ?
C30 H30A 0.98 ?
C30 H30B 0.98 ?
C30 H30C 0.98 ?
C31 N10 1.461(4) ?
C31 H31A 0.98 ?
C31 H31B 0.98 ?
C31 H31C 0.98 ?
C32 N10 1.456(4) ?
C32 H32A 0.98 ?
C32 H32B 0.98 ?
C32 H32C 0.98 ?
C33 N11 1.458(4) ?
C33 H33A 0.98 ?
C33 H33B 0.98 ?
C33 H33C 0.98 ?
C34 N11 1.458(4) ?
C34 H34A 0.98 ?
C34 H34B 0.98 ?
C34 H34C 0.98 ?
C35 N12 1.445(4) ?
C35 H35A 0.98 ?
C35 H35B 0.98 ?
C35 H35C 0.98 ?
C36 N12 1.462(4) ?
C36 H36A 0.98 ?
C36 H36B 0.98 ?
C36 H36C 0.98 ?
Cl1 Mg3 2.3392(12) y
Cl2 Mg3 2.3167(14) y
Cl3 Mg3 2.3374(14) y
Cl4 Mg3 2.3274(13) y
Cl5 Mg4 2.3467(13) y
Cl6 Mg4 2.3248(15) y
Cl7 Mg4 2.3330(13) y
Cl8 Mg4 2.3460(13) y
Mg1 O2 2.035(2) y
Mg1 O6 2.042(2) y
Mg1 O1 2.047(2) y
Mg1 O3 2.058(2) y
Mg1 O5 2.060(2) y
Mg1 O4 2.080(2) y
Mg2 O12 2.046(2) y
Mg2 O11 2.054(2) y
Mg2 O9 2.057(2) y
Mg2 O7 2.080(2) y
Mg2 O8 2.098(2) y
Mg2 O10 2.123(2) y

loop_
_geom_torsion_atom_site_label_1
_geom_torsion_atom_site_label_2
_geom_torsion_atom_site_label_3
_geom_torsion_atom_site_label_4
_geom_torsion
O1 C1 N1 C13 1.0(5)
O1 C1 N1 C14 179.2(3)
O2 C2 N2 C15 175.6(3)
O2 C2 N2 C16 0.6(5)
O3 C3 N3 C18 -1.2(4)
O3 C3 N3 C17 -178.4(3)
O4 C4 N4 C20 -3.5(5)
O4 C4 N4 C19 179.7(3)
O5 C5 N5 C21 0.2(5)
O5 C5 N5 C22 178.7(3)
O6 C6 N6 C24 -177.8(3)
O6 C6 N6 C23 2.7(5)
O7 C7 N7 C25 -0.9(4)
O7 C7 N7 C26 -176.1(3)
O8 C8 N8 C27 -1.2(5)
O8 C8 N8 C28 -175.4(3)
O9 C9 N9 C29 1.0(4)
O9 C9 N9 C30 174.1(3)
O10 C10 N10 C32 2.4(5)
O10 C10 N10 C31 -178.5(3)
O11 C11 N11 C34 0.6(5)
O11 C11 N11 C33 -175.6(3)
O12 C12 N12 C35 2.0(5)
O12 C12 N12 C36 178.1(3)
N1 C1 O1 Mg1 -174.3(2)
O2 Mg1 O1 C1 -169.3(2)
O6 Mg1 O1 C1 -78.2(2)
O5 Mg1 O1 C1 96.7(2)
O4 Mg1 O1 C1 9.8(3)
N2 C2 O2 Mg1 -176.8(2)
O6 Mg1 O2 C2 -104.6(3)
O1 Mg1 O2 C2 -12.8(3)
O3 Mg1 O2 C2 163.7(3)
O5 Mg1 O2 C2 74.3(3)
N3 C3 O3 Mg1 170.9(2)
O2 Mg1 O3 C3 -14.6(3)
O6 Mg1 O3 C3 -105.6(3)
O5 Mg1 O3 C3 79.5(3)
O4 Mg1 O3 C3 166.6(3)
N4 C4 O4 Mg1 167.3(2)
O6 Mg1 O4 C4 -146.2(2)
O1 Mg1 O4 C4 122.1(2)
O3 Mg1 O4 C4 -54.3(2)
O5 Mg1 O4 C4 35.3(2)
N5 C5 O5 Mg1 159.1(2)
O2 Mg1 O5 C5 51.8(3)
O1 Mg1 O5 C5 143.1(3)
O3 Mg1 O5 C5 -36.1(3)
O4 Mg1 O5 C5 -123.3(3)
N6 C6 O6 Mg1 -169.1(2)
O2 Mg1 O6 C6 157.0(3)
O1 Mg1 O6 C6 65.4(3)
O3 Mg1 O6 C6 -115.1(3)
O4 Mg1 O6 C6 -28.0(3)
N7 C7 O7 Mg2 -175.02(19)
O12 Mg2 O7 C7 39.3(2)
O11 Mg2 O7 C7 -141.3(2)
O8 Mg2 O7 C7 130.4(2)
O10 Mg2 O7 C7 -50.5(2)
N8 C8 O8 Mg2 -171.6(2)
O12 Mg2 O8 C8 -176.3(3)
O11 Mg2 O8 C8 1.2(3)
O9 Mg2 O8 C8 -87.6(3)
O7 Mg2 O8 C8 92.9(3)
N9 C9 O9 Mg2 -170.8(2)
O12 Mg2 O9 C9 113.5(3)
O11 Mg2 O9 C9 -65.7(3)
O8 Mg2 O9 C9 22.5(3)
O10 Mg2 O9 C9 -156.6(3)
N10 C10 O10 Mg2 176.6(2)
O12 Mg2 O10 C10 149.9(2)
O11 Mg2 O10 C10 -27.7(2)
O9 Mg2 O10 C10 61.3(2)
O7 Mg2 O10 C10 -119.3(2)
N11 C11 O11 Mg2 -168.7(2)
O9 Mg2 O11 C11 -165.1(3)
O7 Mg2 O11 C11 11.6(3)
O8 Mg2 O11 C11 98.9(3)
O10 Mg2 O11 C11 -76.0(3)
N12 C12 O12 Mg2 174.9(2)
O9 Mg2 O12 C12 1.7(3)
O7 Mg2 O12 C12 -175.0(3)
O8 Mg2 O12 C12 97.6(3)
O10 Mg2 O12 C12 -87.4(3)
